data_4111488
loop_
_publ_author_name
'Reyes Garc\'ia-Zarracino'
'Herbert H\"opfl'

_publ_contact_author_address
;
     Centro de Inverstigaciones Qu\'imicas
     Universidad Aut\'onoma del Estado de Morelos
     Av. Universidad 1001, C.P. 62210 Cuernavaca
     M\'exico
;
_publ_contact_author_email hhopfl@buzon.uaem.mx
_publ_contact_author_fax '+52 777-329-7997'
_publ_contact_author_name 'Herbert H\"opfl'
_publ_contact_author_phone '+52 777-329-7997'
_publ_section_title
;
 Self-Assembly of Diorganotin(IV) Oxides (R = Me,nBu, Ph) and
 2,5-Pyridinedicarboxylic Acid to Polymeric and Trinuclear Macrocyclic
 Hybrids with Porous Solid-State Structures: Influence of Substituents and
 Solvent on the Supramolecular Structure
;
_journal_name_full 'Journal of the American Chemical Society'
_journal_page_first 3120
_journal_page_last 3130
_journal_paper_doi 10.1021/ja0437095
_journal_volume 127
_journal_year 2005
_chemical_formula_moiety 'C54 H96 N3 O19.50 Sn3'
_chemical_formula_sum 'C54 H96 N3 O19.5 Sn3'
_chemical_formula_weight 1455.41
_chemical_melting_point 573
_chemical_name_systematic
; 
 ? 
;
_space_group_IT_number 197
_symmetry_cell_setting cubic
_symmetry_space_group_name_Hall 'I 2 2 3'
_symmetry_space_group_name_H-M 'I 2 3'
_atom_sites_solution_hydrogens geom
_atom_sites_solution_primary direct
_atom_sites_solution_secondary difmap
_audit_creation_method SHELXL-97
_cell_angle_alpha 90.00
_cell_angle_beta 90.00
_cell_angle_gamma 90.00
_cell_formula_units_Z 8
_cell_length_a 25.1483(10)
_cell_length_b 25.1483(10)
_cell_length_c 25.1483(10)
_cell_measurement_reflns_used 8923
_cell_measurement_temperature 100(2)
_cell_measurement_theta_max 55.0
_cell_measurement_theta_min 4.6
_cell_volume 15904.7(11)
_computing_cell_refinement 'Bruker SAINT'
_computing_data_collection 'Bruker SMART'
_computing_data_reduction 'Bruker SAINT'
_computing_molecular_graphics 'Bruker SHELXTL'
_computing_publication_material 'Bruker SHELXTL'
_computing_structure_refinement 'SHELXL-97 (Sheldrick, 1997)'
_computing_structure_solution 'SHELXS-97 (Sheldrick, 1990)'
_diffrn_ambient_temperature 100(2)
_diffrn_measured_fraction_theta_full 1.000
_diffrn_measured_fraction_theta_max 1.000
_diffrn_measurement_device_type 'CCD area detector'
_diffrn_measurement_method 'phi and omega scans'
_diffrn_radiation_monochromator graphite
_diffrn_radiation_source 'fine-focus sealed tube'
_diffrn_radiation_type MoK\a
_diffrn_radiation_wavelength 0.71073
_diffrn_reflns_av_R_equivalents 0.0712
_diffrn_reflns_av_sigmaI/netI 0.0444
_diffrn_reflns_limit_h_max 22
_diffrn_reflns_limit_h_min -30
_diffrn_reflns_limit_k_max 30
_diffrn_reflns_limit_k_min -27
_diffrn_reflns_limit_l_max 30
_diffrn_reflns_limit_l_min -30
_diffrn_reflns_number 40446
_diffrn_reflns_theta_full 25.50
_diffrn_reflns_theta_max 25.50
_diffrn_reflns_theta_min 1.15
_exptl_absorpt_coefficient_mu 0.991
_exptl_absorpt_correction_T_max 0.853
_exptl_absorpt_correction_T_min 0.563
_exptl_absorpt_correction_type empirical
_exptl_absorpt_process_details SADABS
_exptl_crystal_colour colorless
_exptl_crystal_density_diffrn 1.216
_exptl_crystal_description cube
_exptl_crystal_F_000 5976
_exptl_crystal_size_max 0.18
_exptl_crystal_size_mid 0.16
_exptl_crystal_size_min 0.16
_refine_diff_density_max 1.692
_refine_diff_density_min -1.189
_refine_diff_density_rms 0.268
_refine_ls_abs_structure_details 'Flack H D (1983), Acta Cryst. A39, 876-881'
_refine_ls_abs_structure_Flack 0.06(8)
_refine_ls_extinction_method none
_refine_ls_goodness_of_fit_ref 1.280
_refine_ls_hydrogen_treatment constr
_refine_ls_matrix_type full
_refine_ls_number_parameters 215
_refine_ls_number_reflns 4960
_refine_ls_number_restraints 8
_refine_ls_restrained_S_all 1.279
_refine_ls_R_factor_all 0.0930
_refine_ls_R_factor_gt 0.0916
_refine_ls_shift/su_max 1.080
_refine_ls_shift/su_mean 0.016
_refine_ls_structure_factor_coef Fsqd
_refine_ls_weighting_details 'calc w=1/[\s^2^(Fo^2^)+(0.1119P)^2^+254.8190P] where P=(Fo^2^+2Fc^2^)/3'
_refine_ls_weighting_scheme calc
_refine_ls_wR_factor_gt 0.2275
_refine_ls_wR_factor_ref 0.2285
_reflns_number_gt 4859
_reflns_number_total 4960
_reflns_threshold_expression >2sigma(I)
_cod_data_source_file ja0437095si20041202_030437_4.cif
_cod_data_source_block zgarsixm
_cod_original_formula_sum 'C54 H96 N3 O19.50 Sn3'
_cod_database_code 4111488

loop_
_symmetry_equiv_pos_as_xyz
'x, y, z'
'-x, -y, z'
'-x, y, -z'
'x, -y, -z'
'z, x, y'
'z, -x, -y'
'-z, -x, y'
'-z, x, -y'
'y, z, x'
'-y, z, -x'
'y, -z, -x'
'-y, -z, x'
'x+1/2, y+1/2, z+1/2'
'-x+1/2, -y+1/2, z+1/2'
'-x+1/2, y+1/2, -z+1/2'
'x+1/2, -y+1/2, -z+1/2'
'z+1/2, x+1/2, y+1/2'
'z+1/2, -x+1/2, -y+1/2'
'-z+1/2, -x+1/2, y+1/2'
'-z+1/2, x+1/2, -y+1/2'
'y+1/2, z+1/2, x+1/2'
'-y+1/2, z+1/2, -x+1/2'
'y+1/2, -z+1/2, -x+1/2'
'-y+1/2, -z+1/2, x+1/2'

loop_
_atom_site_label
_atom_site_type_symbol
_atom_site_fract_x
_atom_site_fract_y
_atom_site_fract_z
_atom_site_U_iso_or_equiv
_atom_site_adp_type
_atom_site_occupancy
_atom_site_symmetry_multiplicity
_atom_site_calc_flag
_atom_site_refinement_flags
Sn1 Sn 0.62849(3) 0.72251(3) 0.89638(3) 0.0201(2) Uani 1 1 d .
N1 N 0.7017(4) 0.6642(4) 0.8842(4) 0.026(2) Uani 1 1 d .
O1 O 0.6289(4) 0.6623(3) 0.9611(3) 0.0291(15) Uani 1 1 d .
O2 O 0.6651(3) 0.5893(3) 0.9971(3) 0.0165(16) Uani 1 1 d .
O3 O 0.5926(3) 0.7924(3) 0.8508(3) 0.0291(15) Uani 1 1 d .
O4 O 0.6684(5) 0.7640(4) 0.8166(5) 0.051(3) Uani 1 1 d .
O5 O 0.5565(3) 0.7469(3) 0.9467(3) 0.0177(16) Uani 1 1 d .
C1 C 0.7381(6) 0.6655(5) 0.8441(6) 0.036(3) Uani 1 1 d .
H1 H 0.7376 0.6944 0.8198 0.043 Uiso 1 1 calc R
C2 C 0.7768(5) 0.6252(6) 0.8375(5) 0.034(3) Uani 1 1 d .
C3 C 0.7774(5) 0.5843(5) 0.8746(4) 0.0241(18) Uani 1 1 d .
H3 H 0.8035 0.5571 0.8722 0.029 Uiso 1 1 calc R
C4 C 0.7407(5) 0.5829(5) 0.9144(5) 0.0241(18) Uani 1 1 d .
H4 H 0.7410 0.5546 0.9394 0.029 Uiso 1 1 calc R
C5 C 0.7030(5) 0.6229(5) 0.9184(5) 0.024(3) Uani 1 1 d .
C6 C 0.6628(4) 0.6256(5) 0.9633(4) 0.021(2) Uani 1 1 d .
C7 C 0.6286(6) 0.7962(5) 0.8167(6) 0.035(3) Uani 1 1 d .
C8 C 0.6762(5) 0.7767(7) 0.9412(9) 0.079(8) Uani 1 1 d D
H8A H 0.6892 0.8034 0.9154 0.095 Uiso 1 1 calc R
H8B H 0.6513 0.7957 0.9650 0.095 Uiso 1 1 calc R
C9 C 0.7245(8) 0.7621(6) 0.9758(9) 0.103(7) Uani 1 1 d D
H9A H 0.7132 0.7402 1.0066 0.124 Uiso 1 1 calc R
H9B H 0.7507 0.7415 0.9548 0.124 Uiso 1 1 calc R
C10 C 0.7494(8) 0.8146(8) 0.9951(7) 0.113(8) Uani 1 1 d D
H10A H 0.7875 0.8161 0.9853 0.136 Uiso 1 1 calc R
H10B H 0.7310 0.8452 0.9786 0.136 Uiso 1 1 calc R
C11 C 0.7432(13) 0.8164(13) 1.0560(8) 0.125(9) Uani 1 1 d D
H11A H 0.7262 0.7836 1.0684 0.188 Uiso 1 1 calc R
H11B H 0.7211 0.8470 1.0659 0.188 Uiso 1 1 calc R
H11C H 0.7783 0.8199 1.0726 0.188 Uiso 1 1 calc R
C12 C 0.5844(6) 0.6695(5) 0.8464(5) 0.028(3) Uani 1 1 d .
H12A H 0.5997 0.6718 0.8102 0.034 Uiso 1 1 calc R
H12B H 0.5906 0.6329 0.8594 0.034 Uiso 1 1 calc R
C13 C 0.5268(10) 0.6771(12) 0.8417(12) 0.103(7) Uani 1 1 d .
H13A H 0.5200 0.7141 0.8300 0.124 Uiso 1 1 calc R
H13B H 0.5107 0.6728 0.8773 0.124 Uiso 1 1 calc R
C14 C 0.4987(13) 0.6397(11) 0.8036(12) 0.113(8) Uani 1 1 d .
H14A H 0.5144 0.6444 0.7678 0.136 Uiso 1 1 calc R
H14B H 0.5061 0.6027 0.8149 0.136 Uiso 1 1 calc R
C15 C 0.4393(12) 0.6466(14) 0.7992(13) 0.125(9) Uani 1 1 d .
H15A H 0.4305 0.6845 0.8016 0.188 Uiso 1 1 calc R
H15B H 0.4219 0.6273 0.8283 0.188 Uiso 1 1 calc R
H15C H 0.4271 0.6324 0.7651 0.188 Uiso 1 1 calc R
O11 O 0.5000 0.6723(4) 0.0000 0.021(2) Uani 1 2 d S
O21 O 0.4316(4) 0.6051(4) 0.9493(4) 0.039(2) Uani 1 1 d D
H21 H 0.4056 0.6017 0.9700 0.059 Uiso 1 1 calc R
C21 C 0.4488(6) 0.5528(5) 0.9310(9) 0.078(7) Uani 1 1 d D
H21A H 0.4615 0.5311 0.9613 0.094 Uiso 1 1 calc R
H21B H 0.4780 0.5562 0.9049 0.094 Uiso 1 1 calc R
C22 C 0.3998(9) 0.5267(10) 0.9051(12) 0.117(11) Uani 1 1 d D
H22A H 0.3825 0.5525 0.8809 0.140 Uiso 1 1 calc R
H22B H 0.3739 0.5168 0.9330 0.140 Uiso 1 1 calc R
C23 C 0.4159(12) 0.4767(9) 0.8736(15) 0.18(2) Uani 1 1 d D
H23A H 0.4397 0.4869 0.8444 0.269 Uiso 1 1 calc R
H23B H 0.3841 0.4597 0.8590 0.269 Uiso 1 1 calc R
H23C H 0.4343 0.4518 0.8972 0.269 Uiso 1 1 calc R

loop_
_atom_site_aniso_label
_atom_site_aniso_U_11
_atom_site_aniso_U_22
_atom_site_aniso_U_33
_atom_site_aniso_U_23
_atom_site_aniso_U_13
_atom_site_aniso_U_12
Sn1 0.0205(4) 0.0193(4) 0.0204(4) 0.0125(3) 0.0124(3) 0.0103(3)
N1 0.027(5) 0.020(5) 0.032(6) 0.017(4) 0.017(4) 0.009(4)
O1 0.025(3) 0.031(3) 0.031(3) 0.021(3) 0.018(3) 0.015(3)
O2 0.010(3) 0.020(4) 0.019(4) 0.007(3) 0.010(3) 0.009(3)
O3 0.025(3) 0.031(3) 0.031(3) 0.021(3) 0.018(3) 0.015(3)
O4 0.061(7) 0.040(6) 0.053(7) 0.032(5) 0.042(6) 0.039(5)
O5 0.029(4) 0.014(4) 0.010(3) 0.007(3) 0.001(3) 0.007(3)
C1 0.048(8) 0.025(6) 0.035(7) 0.015(6) 0.027(6) 0.024(6)
C2 0.025(6) 0.039(7) 0.037(7) 0.023(6) 0.017(6) 0.004(6)
C3 0.032(4) 0.025(4) 0.016(4) 0.015(3) 0.008(3) 0.011(4)
C4 0.032(4) 0.025(4) 0.016(4) 0.015(3) 0.008(3) 0.011(4)
C5 0.020(5) 0.028(6) 0.023(6) 0.012(5) -0.006(5) -0.013(5)
C6 0.021(6) 0.039(7) 0.005(5) 0.002(5) 0.007(4) 0.006(5)
C7 0.044(8) 0.028(7) 0.035(7) 0.010(6) 0.017(7) 0.008(6)
C8 0.024(8) 0.050(11) 0.16(2) -0.023(13) 0.015(11) -0.010(8)
C9 0.080(12) 0.113(15) 0.117(16) -0.047(13) -0.033(11) 0.045(11)
C10 0.127(16) 0.095(13) 0.117(15) -0.069(12) -0.059(14) 0.037(12)
C11 0.107(17) 0.17(2) 0.102(16) -0.034(16) -0.026(13) 0.015(17)
C12 0.046(8) 0.021(6) 0.017(6) -0.009(5) -0.002(5) 0.001(5)
C13 0.080(12) 0.113(15) 0.117(16) -0.047(13) -0.033(11) 0.045(11)
C14 0.127(16) 0.095(13) 0.117(15) -0.069(12) -0.059(14) 0.037(12)
C15 0.107(17) 0.17(2) 0.102(16) -0.034(16) -0.026(13) 0.015(17)
O11 0.018(6) 0.022(6) 0.023(6) 0.000 0.008(5) 0.000
O21 0.030(5) 0.040(5) 0.048(6) -0.022(5) 0.017(4) -0.005(4)
C21 0.056(12) 0.094(17) 0.085(15) -0.050(13) 0.005(11) 0.013(11)
C22 0.14(3) 0.084(17) 0.13(2) -0.071(17) -0.06(2) -0.017(17)
C23 0.09(2) 0.08(2) 0.36(7) 0.06(3) -0.07(3) -0.022(17)

loop_
_atom_type_symbol
_atom_type_description
_atom_type_scat_dispersion_real
_atom_type_scat_dispersion_imag
_atom_type_scat_source
C C 0.0033 0.0016 'International Tables Vol C Tables 4.2.6.8 and 6.1.1.4'
H H 0.0000 0.0000 'International Tables Vol C Tables 4.2.6.8 and 6.1.1.4'
N N 0.0061 0.0033 'International Tables Vol C Tables 4.2.6.8 and 6.1.1.4'
O O 0.0106 0.0060 'International Tables Vol C Tables 4.2.6.8 and 6.1.1.4'
Sn Sn -0.6537 1.4246 'International Tables Vol C Tables 4.2.6.8 and 6.1.1.4'

loop_
_geom_angle_atom_site_label_1
_geom_angle_atom_site_label_2
_geom_angle_atom_site_label_3
_geom_angle
_geom_angle_site_symmetry_3
C8 Sn1 C12 175.7(7) .
C8 Sn1 O1 92.6(6) .
C12 Sn1 O1 90.5(4) .
C8 Sn1 O3 89.7(6) .
C12 Sn1 O3 88.8(4) .
O1 Sn1 O3 153.3(3) .
C8 Sn1 O5 88.9(5) .
C12 Sn1 O5 94.7(4) .
O1 Sn1 O5 77.4(3) .
O3 Sn1 O5 76.1(3) .
C8 Sn1 N1 91.5(5) .
C12 Sn1 N1 86.7(5) .
O1 Sn1 N1 70.8(3) .
O3 Sn1 N1 135.8(3) .
O5 Sn1 N1 148.1(3) .
C8 Sn1 O4 86.0(7) .
C12 Sn1 O4 89.8(5) .
O1 Sn1 O4 151.6(3) .
O3 Sn1 O4 55.2(3) .
O5 Sn1 O4 130.9(3) .
N1 Sn1 O4 80.8(3) .
C5 N1 C1 118.3(10) .
C5 N1 Sn1 114.3(8) .
C1 N1 Sn1 127.1(8) .
C6 O1 Sn1 122.4(7) .
C7 O3 Sn1 96.7(8) .
C7 O4 Sn1 87.0(7) .
N1 C1 C2 122.2(11) .
C3 C2 C1 117.4(11) .
C3 C2 C7 121.3(12) 5
C1 C2 C7 121.2(12) 5
C4 C3 C2 120.3(11) .
C3 C4 C5 120.0(10) .
N1 C5 C4 121.8(11) .
N1 C5 C6 115.1(11) .
C4 C5 C6 122.9(10) .
O2 C6 O1 126.9(10) .
O2 C6 C5 116.2(10) .
O1 C6 C5 116.8(10) .
O3 C7 O4 121.1(11) .
O3 C7 C2 119.2(12) 9
O4 C7 C2 119.8(12) 9
C9 C8 Sn1 126.0(11) .
C10 C9 C8 107.0(6) .
C11 C10 C9 107.3(6) .
C13 C12 Sn1 118.6(12) .
C12 C13 C14 115(2) .
C15 C14 C13 116(2) .
O21 C21 C22 106.3(11) .
C21 C22 C23 111(2) .

loop_
_geom_bond_atom_site_label_1
_geom_bond_atom_site_label_2
_geom_bond_distance
_geom_bond_site_symmetry_2
Sn1 C8 2.138(15) .
Sn1 C12 2.141(12) .
Sn1 O1 2.222(8) .
Sn1 O3 2.284(8) .
Sn1 O5 2.291(8) .
Sn1 N1 2.373(10) .
Sn1 O4 2.475(9) .
N1 C5 1.351(14) .
N1 C1 1.363(15) .
O1 C6 1.259(14) .
O2 C6 1.249(14) .
O3 C7 1.251(15) .
O4 C7 1.287(17) .
C1 C2 1.415(18) .
C2 C3 1.389(16) .
C2 C7 1.447(17) 5
C3 C4 1.362(16) .
C4 C5 1.387(17) .
C5 C6 1.517(15) .
C7 C2 1.447(17) 9
C8 C9 1.5399(10) .
C9 C10 1.5402(10) .
C10 C11 1.5400(10) .
C12 C13 1.47(3) .
C13 C14 1.52(3) .
C14 C15 1.51(4) .
O21 C21 1.4599(10) .
C21 C22 1.5399(10) .
C22 C23 1.5400(10) .

loop_
_geom_torsion_atom_site_label_1
_geom_torsion_atom_site_label_2
_geom_torsion_atom_site_label_3
_geom_torsion_atom_site_label_4
_geom_torsion
_geom_torsion_site_symmetry_1
_geom_torsion_site_symmetry_4
C8 Sn1 N1 C5 98.2(11) . .
C12 Sn1 N1 C5 -85.8(10) . .
O1 Sn1 N1 C5 6.0(9) . .
O3 Sn1 N1 C5 -170.6(8) . .
O5 Sn1 N1 C5 7.8(14) . .
O4 Sn1 N1 C5 -176.1(10) . .
C8 Sn1 N1 C1 -88.7(14) . .
C12 Sn1 N1 C1 87.4(13) . .
O1 Sn1 N1 C1 179.1(13) . .
O3 Sn1 N1 C1 2.5(15) . .
O5 Sn1 N1 C1 -179.1(11) . .
O4 Sn1 N1 C1 -3.0(12) . .
C8 Sn1 O1 C6 -92.8(11) . .
C12 Sn1 O1 C6 84.2(10) . .
O3 Sn1 O1 C6 172.6(9) . .
O5 Sn1 O1 C6 178.9(11) . .
N1 Sn1 O1 C6 -2.1(10) . .
O4 Sn1 O1 C6 -6.3(16) . .
C8 Sn1 O3 C7 84.6(11) . .
C12 Sn1 O3 C7 -91.3(10) . .
O1 Sn1 O3 C7 179.9(9) . .
O5 Sn1 O3 C7 173.6(10) . .
N1 Sn1 O3 C7 -7.3(11) . .
O4 Sn1 O3 C7 -0.8(9) . .
C8 Sn1 O4 C7 -91.7(10) . .
C12 Sn1 O4 C7 89.5(10) . .
O1 Sn1 O4 C7 -179.9(9) . .
O3 Sn1 O4 C7 0.7(9) . .
O5 Sn1 O4 C7 -6.6(12) . .
N1 Sn1 O4 C7 176.1(10) . .
C5 N1 C1 C2 0(2) . .
Sn1 N1 C1 C2 -172.9(11) . .
N1 C1 C2 C3 -2(2) . .
N1 C1 C2 C7 -177.0(15) . 5
C1 C2 C3 C4 2(2) . .
C7 C2 C3 C4 177.4(14) 5 .
C2 C3 C4 C5 -1(2) . .
C1 N1 C5 C4 1(2) . .
Sn1 N1 C5 C4 175.1(9) . .
C1 N1 C5 C6 177.4(12) . .
Sn1 N1 C5 C6 -8.8(13) . .
C3 C4 C5 N1 -1(2) . .
C3 C4 C5 C6 -176.7(12) . .
Sn1 O1 C6 O2 -177.7(9) . .
Sn1 O1 C6 C5 -1.8(15) . .
N1 C5 C6 O2 -176.3(11) . .
C4 C5 C6 O2 -0.2(18) . .
N1 C5 C6 O1 7.4(17) . .
C4 C5 C6 O1 -176.6(12) . .
Sn1 O3 C7 O4 1.4(17) . .
Sn1 O3 C7 C2 -178.8(13) . 9
Sn1 O4 C7 O3 -1.3(15) . .
Sn1 O4 C7 C2 178.9(14) . 9
O1 Sn1 C8 C9 41.2(19) . .
O3 Sn1 C8 C9 -165.4(19) . .
O5 Sn1 C8 C9 118.5(19) . .
N1 Sn1 C8 C9 -29.6(19) . .
O4 Sn1 C8 C9 -110.3(19) . .
Sn1 C8 C9 C10 174.0(14) . .
C8 C9 C10 C11 115(2) . .
O1 Sn1 C12 C13 99.7(18) . .
O3 Sn1 C12 C13 -53.6(18) . .
O5 Sn1 C12 C13 22.3(18) . .
N1 Sn1 C12 C13 170.4(18) . .
O4 Sn1 C12 C13 -108.8(18) . .
Sn1 C12 C13 C14 177(2) . .
C12 C13 C14 C15 179(3) . .
O21 C21 C22 C23 168(2) . .
